data_2210622
loop_
_publ_author_name
'Yang, Jun-Ying'
'Fu, Yun-Long'
'Ren, Jia-Lin'
'Ng, Seik Weng'

_publ_section_title
;
 Calcium dipotassium tetraoxalatozirconate(IV) octahydrate
;
_journal_coeditor_code HB2129
_journal_issue 10
_journal_name_full 'Acta Crystallographica Section E'
_journal_page_first m2424
_journal_page_last m2426
_journal_paper_doi 10.1107/S1600536806034714
_journal_volume 62
_journal_year 2006
_chemical_formula_iupac '[Ca K2 Zr (C2 O4)4 (H2 O)8]'
_chemical_formula_moiety 'C8 H16 Ca K2 O24 Zr'
_chemical_formula_sum 'C8 H16 Ca K2 O24 Zr'
_chemical_formula_weight 705.71
_chemical_name_systematic
;
poly[octaaquatetra-\m-oxalato-calciumdipotassiumzirconium(IV)]
;
_space_group_IT_number 82
_symmetry_cell_setting tetragonal
_symmetry_space_group_name_Hall 'I -4'
_symmetry_space_group_name_H-M 'I -4'
_atom_sites_solution_hydrogens geom
_atom_sites_solution_primary direct
_atom_sites_solution_secondary difmap
_audit_creation_method SHELXL-97
_cell_angle_alpha 90.00
_cell_angle_beta 90.00
_cell_angle_gamma 90.00
_cell_formula_units_Z 2
_cell_length_a 11.3420(10)
_cell_length_b 11.342
_cell_length_c 8.9200(10)
_cell_measurement_reflns_used 1316
_cell_measurement_temperature 293(2)
_cell_measurement_theta_max 24.6
_cell_measurement_theta_min 2.5
_cell_volume 1147.48(16)
_computing_cell_refinement 'SAINT (Bruker, 2003)'
_computing_data_collection 'SMART (Bruker, 2003)'
_computing_data_reduction SAINT
_computing_molecular_graphics '<i>X-SEED</i> (Barbour, 2001)'
_computing_publication_material SHELXL97
_computing_structure_refinement 'SHELXL97 (Sheldrick, 1997)'
_computing_structure_solution 'SHELXS97 (Sheldrick, 1997)'
_diffrn_ambient_temperature 295(2)
_diffrn_measured_fraction_theta_full 1.00
_diffrn_measured_fraction_theta_max 1.00
_diffrn_measurement_device_type 'Bruker APEX CCD'
_diffrn_measurement_method \w
_diffrn_radiation_monochromator graphite
_diffrn_radiation_source 'fine-focus sealed tube'
_diffrn_radiation_type MoK\a
_diffrn_radiation_wavelength 0.71073
_diffrn_reflns_av_R_equivalents 0.0458
_diffrn_reflns_av_sigmaI/netI 0.0395
_diffrn_reflns_limit_h_max 13
_diffrn_reflns_limit_h_min -14
_diffrn_reflns_limit_k_max 14
_diffrn_reflns_limit_k_min -14
_diffrn_reflns_limit_l_max 11
_diffrn_reflns_limit_l_min -11
_diffrn_reflns_number 6454
_diffrn_reflns_theta_full 27.4
_diffrn_reflns_theta_max 27.43
_diffrn_reflns_theta_min 2.54
_diffrn_standards_decay_% 0
_diffrn_standards_interval_count 0
_diffrn_standards_interval_time 0
_diffrn_standards_number 0
_exptl_absorpt_coefficient_mu 1.175
_exptl_absorpt_correction_T_max 0.816
_exptl_absorpt_correction_T_min 0.681
_exptl_absorpt_correction_type multi-scan
_exptl_absorpt_process_details '(SADABS; Sheldrick, 1996)'
_exptl_crystal_colour Colorless
_exptl_crystal_density_diffrn 2.042
_exptl_crystal_density_method 'not measured'
_exptl_crystal_description Block
_exptl_crystal_F_000 708
_exptl_crystal_size_max 0.28
_exptl_crystal_size_mid 0.20
_exptl_crystal_size_min 0.18
_refine_diff_density_max 0.72
_refine_diff_density_min -0.36
_refine_ls_abs_structure_details 'Flack (1983), 603 Fridel pairs'
_refine_ls_abs_structure_Flack -0.06(8)
_refine_ls_extinction_method none
_refine_ls_goodness_of_fit_ref 1.05
_refine_ls_hydrogen_treatment constr
_refine_ls_matrix_type full
_refine_ls_number_parameters 83
_refine_ls_number_reflns 1302
_refine_ls_number_restraints 0
_refine_ls_restrained_S_all 1.05
_refine_ls_R_factor_all 0.042
_refine_ls_R_factor_gt 0.037
_refine_ls_shift/su_max 0.001
_refine_ls_shift/su_mean 0.000
_refine_ls_structure_factor_coef Fsqd
_refine_ls_weighting_details 'calc w=1/[\s^2^(Fo^2^)+(0.0434P)^2^] where P=(Fo^2^+2Fc^2^)/3'
_refine_ls_weighting_scheme calc
_refine_ls_wR_factor_gt 0.078
_refine_ls_wR_factor_ref 0.081
_reflns_number_gt 1199
_reflns_number_total 1302
_reflns_threshold_expression I>2\s(I)
_cod_data_source_file hb2129.cif
_cod_data_source_block I
_cod_original_cell_volume 1147.56(16)
_cod_database_code 2210622
_cod_database_fobs_code 2210622

loop_
_symmetry_equiv_pos_as_xyz
'x, y, z'
'-x, -y, z'
'y, -x, -z'
'-y, x, -z'
'x+1/2, y+1/2, z+1/2'
'-x+1/2, -y+1/2, z+1/2'
'y+1/2, -x+1/2, -z+1/2'
'-y+1/2, x+1/2, -z+1/2'

loop_
_atom_site_type_symbol
_atom_site_label
_atom_site_fract_x
_atom_site_fract_y
_atom_site_fract_z
_atom_site_U_iso_or_equiv
_atom_site_adp_type
_atom_site_calc_flag
_atom_site_refinement_flags
_atom_site_occupancy
Zr Zr1 1.0000 1.0000 0.0000 0.01056(17) Uani d S 1
Ca Ca1 0.5000 1.0000 0.2500 0.0136(4) Uani d S 1
K K1 1.0000 1.0000 0.5000 0.0343(4) Uani d S 1
K K2 0.5000 1.0000 -0.2500 0.0262(5) Uani d S 1
O O1 0.8908(2) 1.0048(2) 0.2084(3) 0.0221(6) Uani d . 1
O O2 0.8145(2) 0.9963(2) -0.0618(3) 0.0234(6) Uani d . 1
O O3 0.7077(2) 1.0040(2) 0.3035(3) 0.0255(7) Uani d . 1
O O4 0.6264(2) 0.9891(2) 0.0179(4) 0.0264(7) Uani d . 1
O O1w 0.7946(3) 1.1433(3) 0.5421(3) 0.0550(10) Uani d . 1
O O2w 0.6431(3) 1.2079(3) -0.2090(4) 0.0560(10) Uani d . 1
C C1 0.7799(3) 1.0019(3) 0.1995(4) 0.0173(7) Uani d . 1
C C2 0.7334(3) 0.9952(3) 0.0376(4) 0.0196(8) Uani d . 1
H H1w1 0.7353 1.1095 0.5028 0.050 Uiso calc R 1
H H1w2 0.7824 1.1529 0.6354 0.050 Uiso calc R 1
H H2w1 0.6474 1.2242 -0.1162 0.050 Uiso calc R 1
H H2w2 0.6122 1.2654 -0.2557 0.050 Uiso calc R 1

loop_
_atom_site_aniso_label
_atom_site_aniso_U_11
_atom_site_aniso_U_22
_atom_site_aniso_U_33
_atom_site_aniso_U_12
_atom_site_aniso_U_13
_atom_site_aniso_U_23
Zr1 0.0109(2) 0.0109(2) 0.0098(3) 0.000 0.000 0.000
Ca1 0.0120(5) 0.0120(5) 0.0167(9) 0.000 0.000 0.000
K1 0.0404(6) 0.0404(6) 0.0222(7) 0.000 0.000 0.000
K2 0.0303(8) 0.0303(8) 0.0180(10) 0.000 0.000 0.000
O1 0.0120(10) 0.035(2) 0.0190(10) -0.0010(10) 0.00020(10) -0.0010(10)
O2 0.0170(10) 0.039(2) 0.0150(10) 0.0010(10) -0.0010(10) -0.0010(10)
O3 0.0140(10) 0.044(2) 0.0180(10) -0.0010(10) -0.0010(10) -0.0030(10)
O4 0.0120(10) 0.045(2) 0.022(2) 0.0000(10) -0.0020(10) -0.0010(10)
O1w 0.040(2) 0.083(3) 0.042(2) -0.011(2) -0.006(2) -0.014(2)
O2w 0.081(3) 0.043(2) 0.045(2) 0.009(2) -0.019(2) 0.005(2)
C1 0.016(2) 0.019(2) 0.017(2) -0.0010(10) -0.0010(10) 0.002(2)
C2 0.021(2) 0.019(2) 0.019(2) -0.001(2) -0.0010(10) -0.0030(10)

loop_
_atom_type_symbol
_atom_type_description
_atom_type_scat_dispersion_real
_atom_type_scat_dispersion_imag
_atom_type_scat_source
C C 0.0033 0.0016 'International Tables Vol C Tables 4.2.6.8 and 6.1.1.4'
H H 0.0000 0.0000 'International Tables Vol C Tables 4.2.6.8 and 6.1.1.4'
O O 0.0106 0.0060 'International Tables Vol C Tables 4.2.6.8 and 6.1.1.4'
K K 0.2009 0.2494 'International Tables Vol C Tables 4.2.6.8 and 6.1.1.4'
Ca Ca 0.2262 0.3064 'International Tables Vol C Tables 4.2.6.8 and 6.1.1.4'
Zr Zr -2.9673 0.5597 'International Tables Vol C Tables 4.2.6.8 and 6.1.1.4'

loop_
_geom_angle_atom_site_label_1
_geom_angle_atom_site_label_2
_geom_angle_atom_site_label_3
_geom_angle_site_symmetry_1
_geom_angle_site_symmetry_3
_geom_angle
_geom_angle_publ_flag
O2 Zr1 O2 . 3_575 93.70(10) no
O2 Zr1 O2 . 2_775 150.70(10) no
O2 Zr1 O2 3_575 2_775 93.70(10) no
O2 Zr1 O2 . 4_755 93.70(10) no
O2 Zr1 O2 3_575 4_755 150.70(10) no
O2 Zr1 O2 2_775 4_755 93.70(10) no
O2 Zr1 O1 . 3_575 79.80(10) no
O2 Zr1 O1 3_575 3_575 71.00(10) no
O2 Zr1 O1 2_775 3_575 75.80(10) no
O2 Zr1 O1 4_755 3_575 138.10(10) no
O2 Zr1 O1 . 4_755 75.80(10) no
O2 Zr1 O1 3_575 4_755 138.30(10) no
O2 Zr1 O1 2_775 4_755 79.80(10) no
O2 Zr1 O1 4_755 4_755 71.00(10) no
O1 Zr1 O1 3_575 4_755 67.40(10) no
O2 Zr1 O1 . 2_775 138.30(10) no
O2 Zr1 O1 3_575 2_775 79.80(10) no
O2 Zr1 O1 2_775 2_775 71.00(10) no
O2 Zr1 O1 4_755 2_775 75.80(10) no
O1 Zr1 O1 3_575 2_775 133.80(10) no
O1 Zr1 O1 4_755 2_775 133.80(10) no
O2 Zr1 O1 . . 71.00(10) no
O2 Zr1 O1 3_575 . 75.80(10) no
O2 Zr1 O1 2_775 . 138.30(10) no
O2 Zr1 O1 4_755 . 79.80(10) no
O1 Zr1 O1 3_575 . 133.80(10) no
O1 Zr1 O1 4_755 . 133.80(10) no
O1 Zr1 O1 2_775 . 67.40(10) no
O3 Ca1 O3 8_655 . 92.30(10) no
O3 Ca1 O3 8_655 2_675 92.30(10) no
O3 Ca1 O3 . 2_675 157.10(10) no
O3 Ca1 O3 8_655 7_465 157.10(10) no
O3 Ca1 O3 . 7_465 92.30(10) no
O3 Ca1 O3 2_675 7_465 92.30(10) no
O3 Ca1 O4 8_655 8_655 66.90(10) no
O3 Ca1 O4 . 8_655 77.20(10) no
O3 Ca1 O4 2_675 8_655 84.00(10) no
O3 Ca1 O4 7_465 8_655 136.00(10) no
O3 Ca1 O4 8_655 2_675 77.20(10) no
O3 Ca1 O4 . 2_675 136.00(10) no
O3 Ca1 O4 2_675 2_675 66.90(10) no
O3 Ca1 O4 7_465 2_675 84.00(10) no
O4 Ca1 O4 8_655 2_675 132.40(10) no
O3 Ca1 O4 8_655 . 84.00(10) no
O3 Ca1 O4 . . 66.90(10) no
O3 Ca1 O4 2_675 . 136.00(10) no
O3 Ca1 O4 7_465 . 77.20(10) no
O4 Ca1 O4 8_655 . 132.40(10) no
O4 Ca1 O4 2_675 . 69.60(10) no
O3 Ca1 O4 8_655 7_465 136.00(10) no
O3 Ca1 O4 . 7_465 84.00(10) no
O3 Ca1 O4 2_675 7_465 77.20(10) no
O3 Ca1 O4 7_465 7_465 66.90(10) no
O4 Ca1 O4 8_655 7_465 69.60(10) no
O4 Ca1 O4 2_675 7_465 132.40(10) no
O4 Ca1 O4 . 7_465 132.40(10) no
O1w K1 O1w 3_576 4_756 164.90(10) no
O1w K1 O1w 3_576 2_775 91.00(10) no
O1w K1 O1w 4_756 2_775 91.00(10) no
O1w K1 O1w 3_576 . 91.00(10) no
O1w K1 O1w 4_756 . 91.00(10) no
O1w K1 O1w 2_775 . 164.90(10) no
O1w K1 O1 3_576 . 96.30(10) no
O1w K1 O1 4_756 . 69.70(10) no
O1w K1 O1 2_775 . 118.60(10) no
O1w K1 O1 . . 76.00(10) no
O1w K1 O1 3_576 3_576 76.00(10) no
O1w K1 O1 4_756 3_576 118.60(10) no
O1w K1 O1 2_775 3_576 96.30(10) no
O1w K1 O1 . 3_576 69.70(10) no
O1 K1 O1 . 3_576 144.60(10) no
O1w K1 O1 3_576 2_775 69.70(10) no
O1w K1 O1 4_756 2_775 96.30(10) no
O1w K1 O1 2_775 2_775 76.00(10) no
O1w K1 O1 . 2_775 118.60(10) no
O1 K1 O1 . 2_775 51.00(10) no
O1 K1 O1 3_576 2_775 144.60(10) no
O1w K1 O1 3_576 4_756 118.60(10) no
O1w K1 O1 4_756 4_756 76.00(10) no
O1w K1 O1 2_775 4_756 69.70(10) no
O1w K1 O1 . 4_756 96.30(10) no
O1 K1 O1 . 4_756 144.60(10) no
O1 K1 O1 3_576 4_756 51.0(10) no
O1 K1 O1 2_775 4_756 144.60(10) no
O4 K2 O4 7_464 . 137.20(10) no
O4 K2 O4 7_464 2_675 137.20(10) no
O4 K2 O4 . 2_675 62.10(10) no
O4 K2 O4 7_464 8_654 62.10(10) no
O4 K2 O4 . 8_654 137.20(10) no
O4 K2 O4 2_675 8_654 137.20(10) no
O4 K2 O2w 7_464 . 123.60(10) no
O4 K2 O2w . . 68.80(10) no
O4 K2 O2w 2_675 . 98.30(10) no
O4 K2 O2w 8_654 . 70.40(10) no
O4 K2 O2w 7_464 2_675 70.40(10) no
O4 K2 O2w . 2_675 98.30(10) no
O4 K2 O2w 2_675 2_675 68.80(10) no
O4 K2 O2w 8_654 2_675 123.60(10) no
O2w K2 O2w . 2_675 165.42(2) no
O4 K2 O2w 7_464 8_654 98.30(10) no
O4 K2 O2w . 8_654 123.60(10) no
O4 K2 O2w 2_675 8_654 70.40(10) no
O4 K2 O2w 8_654 8_654 68.80(10) no
O2w K2 O2w . 8_654 90.90(10) no
O2w K2 O2w 2_675 8_654 90.90(10) no
O4 K2 O2w 7_464 7_464 68.80(10) no
O4 K2 O2w . 7_464 70.40(10) no
O4 K2 O2w 2_675 7_464 123.60(10) no
O4 K2 O2w 8_654 7_464 98.30(10) no
O2w K2 O2w . 7_464 90.90(10) no
O2w K2 O2w 2_675 7_464 90.90(10) no
O2w K2 O2w 8_654 7_464 165.4(2) no
C1 O1 Zr1 . . 120.0(2) no
C1 O1 K1 . . 119.0(2) no
Zr1 O1 K1 . . 120.80(10) no
C2 O2 Zr1 . . 121.4(2) no
C1 O3 Ca1 . . 119.9(2) no
C2 O4 Ca1 . . 116.2(3) no
C2 O4 K2 . . 128.9(3) no
Ca1 O4 K2 . . 114.20(10) no
O3 C1 O1 . . 127.8(3) no
O3 C1 C2 . . 118.5(3) no
O1 C1 C2 . . 113.7(3) no
O4 C2 O2 . . 127.8(3) no
O4 C2 C1 . . 118.4(3) no
O2 C2 C1 . . 113.8(3) no
K1 O1w H1w1 . . 109.5 no
K1 O1w H1w2 . . 109.5 no
H1w1 O1w H1w2 . . 109.5 no
K2 O2w H2w1 . . 109.5 no
K2 O2w H2w2 . . 109.5 no
H2w1 O2w H2w2 . . 109.5 no

loop_
_geom_bond_atom_site_label_1
_geom_bond_atom_site_label_2
_geom_bond_site_symmetry_2
_geom_bond_distance
_geom_bond_publ_flag
Zr1 O1 . 2.234(2) yes
Zr1 O1 2_775 2.234(2) no
Zr1 O1 3_575 2.234(2) no
Zr1 O1 4_755 2.234(2) no
Zr1 O2 . 2.175(3) yes
Zr1 O2 2_775 2.175(3) no
Zr1 O2 3_575 2.175(3) no
Zr1 O2 4_755 2.175(3) no
Ca1 O3 . 2.404(2) yes
Ca1 O3 2_675 2.404(2) no
Ca1 O3 7_465 2.404(2) no
Ca1 O3 8_655 2.404(2) no
Ca1 O4 . 2.521(3) yes
Ca1 O4 2_675 2.521(3) no
Ca1 O4 7_465 2.521(3) no
Ca1 O4 8_655 2.521(3) no
K1 O1 . 2.882(2) yes
K1 O1 2_775 2.882(2) no
K1 O1 3_576 2.882(2) no
K1 O1 4_756 2.882(2) no
K1 O1w . 2.866(3) yes
K1 O1w 2_775 2.866(3) no
K1 O1w 3_576 2.866(3) no
K1 O1w 4_756 2.866(3) no
K2 O4 . 2.789(3) yes
K2 O4 2_675 2.789(3) no
K2 O4 7_464 2.789(3) no
K2 O4 8_654 2.789(3) no
K2 O2w . 2.886(3) yes
K2 O2w 2_675 2.886(3) no
K2 O2w 7_464 2.886(3) no
K2 O2w 8_654 2.886(3) no
C1 O1 . 1.260(4) no
C1 O3 . 1.239(4) no
C2 O2 . 1.277(4) no
C2 O4 . 1.228(4) no
C1 C2 . 1.539(5) no
O1w H1w1 . 0.85 no
O1w H1w2 . 0.85 no
O2w H2w1 . 0.85 no
O2w H2w2 . 0.85 no

loop_
_geom_hbond_atom_site_label_D
_geom_hbond_atom_site_label_H
_geom_hbond_atom_site_label_A
_geom_hbond_site_symmetry_A
_geom_hbond_distance_DH
_geom_hbond_distance_HA
_geom_hbond_distance_DA
_geom_hbond_angle_DHA
_geom_hbond_publ_flag
O1w H1w1 O3 . 0.85 2.16 2.828(4) 135 yes
O1w H1w2 O2w 1_556 0.85 2.19 2.901(5) 141 yes
O2w H2w1 O1w 6_674 0.85 2.16 2.893(5) 144 yes
O2w H2w2 O2 8_654 0.85 2.12 2.854(4) 145 yes

loop_
_geom_torsion_atom_site_label_1
_geom_torsion_atom_site_label_2
_geom_torsion_atom_site_label_3
_geom_torsion_atom_site_label_4
_geom_torsion_site_symmetry_1
_geom_torsion
_geom_torsion_publ_flag
O2 Zr1 O1 C1 . 0.9(2) no
O2 Zr1 O1 C1 3_575 99.9(3) no
O2 Zr1 O1 C1 2_775 179.3(2) no
O2 Zr1 O1 C1 4_755 -96.6(3) no
O1 Zr1 O1 C1 3_575 54.9(3) no
O1 Zr1 O1 C1 4_755 -45.6(3) no
O1 Zr1 O1 C1 2_775 -175.4(3) no
O2 Zr1 O1 K1 . 176.20(10) no
O2 Zr1 O1 K1 3_575 -84.70(10) no
O2 Zr1 O1 K1 2_775 -5.3(2) no
O2 Zr1 O1 K1 4_755 78.70(10) no
O1 Zr1 O1 K1 3_575 -129.76(2) no
O1 Zr1 O1 K1 4_755 129.76(2) no
O1w K1 O1 C1 3_576 -127.2(2) no
O1w K1 O1 C1 4_756 58.6(2) no
O1w K1 O1 C1 2_775 138.2(2) no
O1w K1 O1 C1 . -37.8(2) no
O1 K1 O1 C1 3_576 -52.5(3) no
O1 K1 O1 C1 2_775 175.4(3) no
O1 K1 O1 C1 4_756 43.3(3) no
O1w K1 O1 Zr1 3_576 57.40(10) no
O1w K1 O1 Zr1 4_756 -116.80(10) no
O1w K1 O1 Zr1 2_775 -37.2(2) no
O1w K1 O1 Zr1 . 146.80(10) no
O1 K1 O1 Zr1 3_576 132.070(10) no
O1 K1 O1 Zr1 4_756 -132.070(10) no
O2 Zr1 O2 C2 3_575 -75.5(3) no
O2 Zr1 O2 C2 2_775 -179.7(3) no
O2 Zr1 O2 C2 4_755 76.1(3) no
O1 Zr1 O2 C2 3_575 -145.5(3) no
O1 Zr1 O2 C2 4_755 145.5(3) no
O1 Zr1 O2 C2 2_775 3.4(4) no
O1 Zr1 O2 C2 . -1.8(3) no
O3 Ca1 O3 C1 8_655 -80.9(3) no
O3 Ca1 O3 C1 2_675 177.9(3) no
O3 Ca1 O3 C1 7_465 76.6(3) no
O4 Ca1 O3 C1 8_655 -146.5(3) no
O4 Ca1 O3 C1 2_675 -7.1(3) no
O4 Ca1 O3 C1 . 1.6(3) no
O4 Ca1 O3 C1 7_465 143.1(3) no
O3 Ca1 O4 C2 8_655 92.5(3) no
O3 Ca1 O4 C2 . -2.6(2) no
O3 Ca1 O4 C2 2_675 179.5(2) no
O3 Ca1 O4 C2 7_465 -100.7(3) no
O4 Ca1 O4 C2 8_655 41.6(3) no
O4 Ca1 O4 C2 2_675 171.0(3) no
O4 Ca1 O4 C2 7_465 -59.6(3) no
O3 Ca1 O4 K2 8_655 -78.50(10) no
O3 Ca1 O4 K2 . -173.60(10) no
O3 Ca1 O4 K2 2_675 8.5(2) no
O3 Ca1 O4 K2 7_465 88.30(10) no
O4 Ca1 O4 K2 8_655 -129.39(2) no
O4 Ca1 O4 K2 7_465 129.39(2) no
O4 K2 O4 C2 7_464 59.8(4) no
O4 K2 O4 C2 2_675 -169.6(3) no
O4 K2 O4 C2 8_654 -39.0(3) no
O2w K2 O4 C2 . -57.2(3) no
O2w K2 O4 C2 2_675 129.8(3) no
O2w K2 O4 C2 8_654 -133.5(3) no
O2w K2 O4 C2 7_464 41.8(3) no
Ca1 K2 O4 C2 1_554 10.4(3) no
Ca1 K2 O4 C2 . -169.6(3) no
O4 K2 O4 Ca1 7_464 -130.59(2) no
O4 K2 O4 Ca1 8_654 130.59(2) no
O2w K2 O4 Ca1 . 112.40(10) no
O2w K2 O4 Ca1 2_675 -60.60(10) no
O2w K2 O4 Ca1 8_654 36.1(2) no
O2w K2 O4 Ca1 7_464 -148.60(10) no
Ca1 O3 C1 O1 . 179.1(3) no
Ca1 O3 C1 C2 . -0.7(4) no
Zr1 O1 C1 O3 . -179.9(3) no
K1 O1 C1 O3 . 4.6(5) no
Zr1 O1 C1 C2 . 0.0(4) no
K1 O1 C1 C2 . -175.5(2) no
Ca1 O4 C2 O2 . -177.1(3) no
K2 O4 C2 O2 . -7.7(5) no
Ca1 O4 C2 C1 . 3.2(4) no
K2 O4 C2 C1 . 172.6(2) no
Zr1 O2 C2 O4 . -177.3(3) no
Zr1 O2 C2 C1 . 2.4(4) no
O3 C1 C2 O4 . -1.8(5) no
O1 C1 C2 O4 . 178.3(3) no
O3 C1 C2 O2 . 178.4(3) no
O1 C1 C2 O2 . -1.5(5) no
